data_4032729
loop_
_publ_author_name
'Diemoz, Kayla M.'
'Hein, Jason E.'
'Wilson, Sean O.'
'Fettinger, James C.'
'Franz, Annaliese K.'

_publ_section_title
;
 Reaction Progress Kinetics Analysis of 1,3-Disiloxanediols as
 Hydrogen-Bonding Catalysts.
;
_journal_issue 13
_journal_name_full 'The Journal of organic chemistry'
_journal_page_first 6738
_journal_page_last 6747
_journal_paper_doi 10.1021/acs.joc.7b00875
_journal_volume 82
_journal_year 2017
_chemical_formula_moiety 'C40 H30 O3 Si2'
_chemical_formula_sum 'C40 H30 O3 Si2'
_chemical_formula_weight 614.82
_space_group_crystal_system triclinic
_space_group_IT_number 1
_space_group_name_Hall 'P 1'
_space_group_name_H-M_alt 'P 1'
_symmetry_space_group_name_Hall 'P 1'
_symmetry_space_group_name_H-M 'P 1'
_atom_sites_solution_hydrogens difmap
_audit_creation_method SHELXL-2016/6
_cell_angle_alpha 100.2297(11)
_cell_angle_beta 102.3187(11)
_cell_angle_gamma 96.3662(12)
_cell_formula_units_Z 1
_cell_length_a 7.2895(6)
_cell_length_b 9.2340(8)
_cell_length_c 11.6572(10)
_cell_measurement_reflns_used 9945
_cell_measurement_temperature 90(2)
_cell_measurement_theta_max 31.00
_cell_measurement_theta_min 2.27
_cell_volume 745.32(11)
_computing_cell_refinement 'SAINT (8.34a) (Bruker, 2013)'
_computing_data_collection 'Apex2 (2014.9-1) (Bruker, 2014)'
_computing_data_reduction 'SAINT (8.34a) (Bruker, 2013)'
_computing_molecular_graphics 'Bruker SHELXTL'
_computing_publication_material 'Bruker SHELXTL'
_computing_structure_refinement 'SHELXL-2016/6 (Sheldrick, 2016)'
_computing_structure_solution 'SHELXT (Sheldrick, 2014)'
_diffrn_ambient_temperature 90(2)
_diffrn_measured_fraction_theta_full 0.996
_diffrn_measured_fraction_theta_max 0.994
_diffrn_measurement_device_type 'Bruker APEX-II CCD'
_diffrn_measurement_method '\f and \w scans'
_diffrn_radiation_type MoK\a
_diffrn_radiation_wavelength 0.71073
_diffrn_reflns_av_R_equivalents 0.0114
_diffrn_reflns_av_unetI/netI 0.0192
_diffrn_reflns_Laue_measured_fraction_full 0.996
_diffrn_reflns_Laue_measured_fraction_max 0.994
_diffrn_reflns_limit_h_max 10
_diffrn_reflns_limit_h_min -10
_diffrn_reflns_limit_k_max 13
_diffrn_reflns_limit_k_min -13
_diffrn_reflns_limit_l_max 16
_diffrn_reflns_limit_l_min -16
_diffrn_reflns_number 15271
_diffrn_reflns_point_group_measured_fraction_full 0.996
_diffrn_reflns_point_group_measured_fraction_max 0.994
_diffrn_reflns_theta_full 25.242
_diffrn_reflns_theta_max 30.998
_diffrn_reflns_theta_min 1.828
_exptl_absorpt_coefficient_mu 0.160
_exptl_absorpt_correction_T_max 0.9766
_exptl_absorpt_correction_T_min 0.9120
_exptl_absorpt_correction_type multi-scan
_exptl_absorpt_process_details 'SADABS 2016/2 (Sheldrick, 2016)'
_exptl_crystal_colour Colorless
_exptl_crystal_density_diffrn 1.370
_exptl_crystal_description Block
_exptl_crystal_F_000 322
_exptl_crystal_size_max 0.266
_exptl_crystal_size_mid 0.197
_exptl_crystal_size_min 0.098
_refine_diff_density_max 0.462
_refine_diff_density_min -0.390
_refine_diff_density_rms 0.099
_refine_ls_abs_structure_details
; 
 Refined as an inversion twin. 
;
_refine_ls_abs_structure_Flack 0.49(10)
_refine_ls_extinction_coef 0.019(4)
_refine_ls_extinction_expression Fc^*^=kFc[1+0.001xFc^2^\l^3^/sin(2\q)]^-1/4^
_refine_ls_extinction_method 'SHELXL-2016/6 (Sheldrick 2016)'
_refine_ls_goodness_of_fit_ref 1.080
_refine_ls_hydrogen_treatment refall
_refine_ls_matrix_type full
_refine_ls_number_parameters 528
_refine_ls_number_reflns 9305
_refine_ls_number_restraints 5
_refine_ls_restrained_S_all 1.080
_refine_ls_R_factor_all 0.0379
_refine_ls_R_factor_gt 0.0374
_refine_ls_shift/su_max 0.000
_refine_ls_shift/su_mean 0.000
_refine_ls_structure_factor_coef Fsqd
_refine_ls_weighting_details 'w=1/[\s^2^(Fo^2^)+(0.0618P)^2^+0.2194P] where P=(Fo^2^+2Fc^2^)/3'
_refine_ls_weighting_scheme calc
_refine_ls_wR_factor_gt 0.1012
_refine_ls_wR_factor_ref 0.1018
_reflns_Friedel_coverage 1.000
_reflns_Friedel_fraction_full 0.996
_reflns_Friedel_fraction_max 0.994
_reflns_number_gt 9110
_reflns_number_total 9305
_reflns_threshold_expression 'I > 2\s(I)'
_cod_data_source_file jo7b00875_si_002.cif
_cod_data_source_block JF2609FP1
_cod_depositor_comments
;
The following automatic conversions were performed:

'_exptl_absorpt_correction_type' value 'Multi-scan' changed to
'multi-scan' according to
/home/data/users/saulius/crontab/automatic-downloads/current/ACS/lib/dictionaries/cif_core.dic
dictionary named 'cif_core.dic' version 2.4.2 from 2011-04-26.

Automatic conversion script
Id: cif_fix_values 4973 2017-02-22 13:04:09Z antanas 
;
_cod_database_code 4032729
_shelx_shelxl_version_number 2016/6
_shelx_space_group_comment
; 
The symmetry employed for this shelxl refinement is uniquely defined 
by the following loop, which should always be used as a source of 
symmetry information in preference to the above space-group names. 
They are only intended as comments. 
;
_shelx_estimated_absorpt_t_min 0.959
_shelx_estimated_absorpt_t_max 0.984

loop_
_space_group_symop_operation_xyz
'x, y, z'

loop_
_atom_site_label
_atom_site_type_symbol
_atom_site_fract_x
_atom_site_fract_y
_atom_site_fract_z
_atom_site_U_iso_or_equiv
_atom_site_adp_type
_atom_site_occupancy
_atom_site_site_symmetry_order
_atom_site_calc_flag
_atom_site_refinement_flags_posn
Si1 Si 0.31514(7) 0.51640(5) 0.40055(5) 0.01210(12) Uani 1 1 d .
Si2 Si 0.70825(7) 0.51109(5) 0.58984(5) 0.01216(12) Uani 1 1 d .
O1 O 0.1259(2) 0.45329(18) 0.44492(15) 0.0173(3) Uani 1 1 d D
H1A H 0.091(6) 0.3634(19) 0.440(4) 0.046(11) Uiso 1 1 d D
O2 O 0.5000(2) 0.5000(2) 0.50000(17) 0.0155(3) Uani 1 1 d .
O3 O 0.8641(2) 0.59857(19) 0.53487(16) 0.0180(3) Uani 1 1 d D
H3A H 0.943(4) 0.551(4) 0.508(3) 0.032(9) Uiso 1 1 d D
C1 C 0.2961(3) 0.7129(2) 0.3883(2) 0.0138(4) Uani 1 1 d .
C2 C 0.2756(3) 0.7450(3) 0.2751(2) 0.0171(4) Uani 1 1 d .
H2 H 0.264(6) 0.661(5) 0.204(4) 0.028(10) Uiso 1 1 d .
C3 C 0.2643(3) 0.8912(3) 0.2548(2) 0.0199(4) Uani 1 1 d .
H3 H 0.265(6) 0.912(5) 0.172(4) 0.038(10) Uiso 1 1 d .
C4 C 0.2747(3) 1.0055(3) 0.3501(2) 0.0197(4) Uani 1 1 d .
H4 H 0.285(6) 1.102(4) 0.331(3) 0.033(9) Uiso 1 1 d .
C5 C 0.2933(3) 0.9789(2) 0.4675(2) 0.0167(4) Uani 1 1 d .
C6 C 0.3001(3) 1.0968(2) 0.5660(2) 0.0203(4) Uani 1 1 d .
H6 H 0.306(6) 1.199(4) 0.551(3) 0.034(10) Uiso 1 1 d .
C7 C 0.3144(4) 1.0704(3) 0.6791(2) 0.0210(4) Uani 1 1 d .
H7 H 0.318(6) 1.145(4) 0.746(4) 0.031(9) Uiso 1 1 d .
C8 C 0.3227(4) 0.9248(3) 0.6997(2) 0.0209(4) Uani 1 1 d .
H8 H 0.347(5) 0.906(4) 0.780(3) 0.024(9) Uiso 1 1 d .
C9 C 0.3174(3) 0.8087(3) 0.6059(2) 0.0171(4) Uani 1 1 d .
H9 H 0.335(6) 0.711(4) 0.621(4) 0.024(9) Uiso 1 1 d .
C10 C 0.3023(3) 0.8315(2) 0.4875(2) 0.0142(4) Uani 1 1 d .
C11 C 0.3084(3) 0.3997(2) 0.2504(2) 0.0134(4) Uani 1 1 d .
C12 C 0.1469(3) 0.2976(3) 0.1940(2) 0.0171(4) Uani 1 1 d .
H12 H 0.036(5) 0.293(4) 0.225(3) 0.020(8) Uiso 1 1 d .
C13 C 0.1303(4) 0.2023(3) 0.0811(2) 0.0208(4) Uani 1 1 d .
H13 H 0.018(6) 0.137(4) 0.055(3) 0.025(9) Uiso 1 1 d .
C14 C 0.2766(4) 0.2097(3) 0.0252(2) 0.0222(5) Uani 1 1 d .
H14 H 0.268(6) 0.135(5) -0.046(4) 0.036(11) Uiso 1 1 d .
C15 C 0.4439(3) 0.3143(3) 0.0770(2) 0.0180(4) Uani 1 1 d .
C16 C 0.5954(4) 0.3277(3) 0.0176(2) 0.0233(5) Uani 1 1 d .
H16 H 0.585(6) 0.259(4) -0.060(4) 0.033(10) Uiso 1 1 d .
C17 C 0.7530(4) 0.4320(3) 0.0663(2) 0.0234(5) Uani 1 1 d .
H17 H 0.852(5) 0.442(4) 0.029(3) 0.020(8) Uiso 1 1 d .
C18 C 0.7697(3) 0.5299(3) 0.1777(2) 0.0201(4) Uani 1 1 d .
H18 H 0.874(5) 0.605(4) 0.211(3) 0.021(8) Uiso 1 1 d .
C19 C 0.6274(3) 0.5194(3) 0.2382(2) 0.0168(4) Uani 1 1 d .
H19 H 0.639(5) 0.580(4) 0.313(3) 0.013(7) Uiso 1 1 d .
C20 C 0.4602(3) 0.4118(3) 0.1897(2) 0.0147(4) Uani 1 1 d .
C21 C 0.7207(3) 0.6275(2) 0.7410(2) 0.0142(4) Uani 1 1 d .
C22 C 0.8867(3) 0.7272(3) 0.7929(2) 0.0161(4) Uani 1 1 d .
H22 H 0.991(5) 0.739(4) 0.747(3) 0.019(8) Uiso 1 1 d .
C23 C 0.9155(4) 0.8208(3) 0.9075(2) 0.0211(4) Uani 1 1 d .
H23 H 1.047(6) 0.890(4) 0.951(3) 0.025(9) Uiso 1 1 d .
C24 C 0.7757(4) 0.8160(3) 0.9694(2) 0.0212(5) Uani 1 1 d .
H24 H 0.796(4) 0.872(4) 1.044(3) 0.013(7) Uiso 1 1 d .
C25 C 0.6036(3) 0.7143(3) 0.9216(2) 0.0171(4) Uani 1 1 d .
C26 C 0.4585(4) 0.7057(3) 0.9857(2) 0.0212(5) Uani 1 1 d .
H26 H 0.485(5) 0.770(4) 1.063(3) 0.023(9) Uiso 1 1 d .
C27 C 0.2967(4) 0.6038(3) 0.9413(2) 0.0242(5) Uani 1 1 d .
H27 H 0.200(7) 0.597(5) 0.990(4) 0.041(12) Uiso 1 1 d .
C28 C 0.2708(3) 0.5060(3) 0.8293(2) 0.0216(5) Uani 1 1 d .
H28 H 0.156(7) 0.441(6) 0.801(5) 0.045(12) Uiso 1 1 d .
C29 C 0.4072(3) 0.5127(3) 0.7645(2) 0.0172(4) Uani 1 1 d .
H29 H 0.388(6) 0.435(5) 0.683(4) 0.029(10) Uiso 1 1 d .
C30 C 0.5770(3) 0.6176(3) 0.8076(2) 0.0145(4) Uani 1 1 d .
C31 C 0.7539(3) 0.3201(2) 0.6074(2) 0.0141(4) Uani 1 1 d .
C32 C 0.7809(3) 0.2885(3) 0.7215(2) 0.0172(4) Uani 1 1 d .
H32 H 0.783(6) 0.361(5) 0.790(4) 0.026(9) Uiso 1 1 d .
C33 C 0.8118(4) 0.1466(3) 0.7431(2) 0.0209(4) Uani 1 1 d .
H33 H 0.827(4) 0.123(3) 0.823(3) 0.010(6) Uiso 1 1 d .
C34 C 0.8162(3) 0.0341(3) 0.6510(2) 0.0205(4) Uani 1 1 d .
H34 H 0.833(5) -0.062(4) 0.662(3) 0.026(8) Uiso 1 1 d .
C35 C 0.7913(3) 0.0590(2) 0.5324(2) 0.0159(4) Uani 1 1 d .
C36 C 0.7978(3) -0.0575(3) 0.4360(2) 0.0197(4) Uani 1 1 d .
H36 H 0.822(4) -0.148(4) 0.454(3) 0.016(7) Uiso 1 1 d .
C37 C 0.7718(3) -0.0343(3) 0.3211(2) 0.0214(4) Uani 1 1 d .
H37 H 0.776(5) -0.112(4) 0.253(3) 0.018(7) Uiso 1 1 d .
C38 C 0.7395(3) 0.1067(3) 0.2970(2) 0.0197(4) Uani 1 1 d .
H38 H 0.729(5) 0.131(4) 0.213(3) 0.024(8) Uiso 1 1 d .
C39 C 0.7343(3) 0.2219(3) 0.3893(2) 0.0160(4) Uani 1 1 d .
H39 H 0.712(6) 0.312(5) 0.367(4) 0.032(11) Uiso 1 1 d .
C40 C 0.7599(3) 0.2019(2) 0.5098(2) 0.0135(4) Uani 1 1 d .

loop_
_atom_site_aniso_label
_atom_site_aniso_U_11
_atom_site_aniso_U_22
_atom_site_aniso_U_33
_atom_site_aniso_U_23
_atom_site_aniso_U_13
_atom_site_aniso_U_12
Si1 0.0124(2) 0.0122(2) 0.0117(2) 0.00178(19) 0.00363(18) 0.00174(18)
Si2 0.0131(2) 0.0120(2) 0.0114(2) 0.00172(19) 0.00364(18) 0.00166(17)
O1 0.0170(7) 0.0147(7) 0.0207(8) 0.0020(6) 0.0084(6) -0.0004(5)
O2 0.0159(6) 0.0179(7) 0.0124(5) 0.0029(5) 0.0022(5) 0.0041(5)
O3 0.0195(7) 0.0158(7) 0.0214(7) 0.0039(6) 0.0111(6) 0.0024(6)
C1 0.0130(8) 0.0140(9) 0.0138(9) 0.0020(7) 0.0034(7) 0.0009(7)
C2 0.0186(9) 0.0186(10) 0.0155(9) 0.0046(8) 0.0048(7) 0.0050(7)
C3 0.0223(10) 0.0230(11) 0.0189(10) 0.0098(8) 0.0083(8) 0.0071(8)
C4 0.0204(10) 0.0169(9) 0.0243(10) 0.0090(8) 0.0058(8) 0.0049(7)
C5 0.0138(8) 0.0129(8) 0.0219(10) 0.0039(7) 0.0016(7) 0.0006(7)
C6 0.0201(10) 0.0133(9) 0.0257(11) 0.0014(8) 0.0036(8) 0.0028(7)
C7 0.0220(10) 0.0167(9) 0.0199(10) -0.0033(8) 0.0021(8) 0.0020(8)
C8 0.0243(10) 0.0200(10) 0.0174(10) 0.0011(8) 0.0049(8) 0.0041(8)
C9 0.0193(9) 0.0145(9) 0.0172(10) 0.0029(8) 0.0044(7) 0.0021(7)
C10 0.0128(8) 0.0124(9) 0.0165(9) 0.0028(7) 0.0024(7) 0.0009(6)
C11 0.0139(8) 0.0141(9) 0.0123(9) 0.0033(7) 0.0031(7) 0.0021(7)
C12 0.0172(9) 0.0160(10) 0.0165(10) 0.0028(8) 0.0022(7) 0.0008(7)
C13 0.0241(10) 0.0176(10) 0.0151(10) -0.0030(8) 0.0002(8) -0.0018(8)
C14 0.0289(12) 0.0201(11) 0.0152(10) -0.0010(9) 0.0049(9) 0.0026(9)
C15 0.0206(10) 0.0208(10) 0.0129(9) 0.0032(8) 0.0031(7) 0.0066(8)
C16 0.0273(11) 0.0293(13) 0.0167(10) 0.0041(9) 0.0099(8) 0.0100(9)
C17 0.0201(10) 0.0351(13) 0.0197(11) 0.0098(9) 0.0090(8) 0.0093(9)
C18 0.0168(9) 0.0266(11) 0.0181(10) 0.0073(9) 0.0042(8) 0.0040(8)
C19 0.0163(9) 0.0188(10) 0.0153(10) 0.0044(8) 0.0033(7) 0.0025(7)
C20 0.0166(9) 0.0161(9) 0.0116(9) 0.0032(7) 0.0032(7) 0.0037(7)
C21 0.0155(8) 0.0130(9) 0.0133(9) 0.0014(7) 0.0027(7) 0.0026(7)
C22 0.0169(9) 0.0151(9) 0.0151(10) 0.0015(8) 0.0031(7) 0.0011(7)
C23 0.0224(10) 0.0179(10) 0.0193(11) 0.0007(8) 0.0019(8) -0.0009(8)
C24 0.0269(11) 0.0180(10) 0.0143(10) -0.0027(8) 0.0017(8) 0.0015(8)
C25 0.0220(10) 0.0177(10) 0.0123(9) 0.0019(7) 0.0052(7) 0.0055(8)
C26 0.0251(11) 0.0270(12) 0.0138(10) 0.0033(9) 0.0070(8) 0.0100(9)
C27 0.0232(11) 0.0370(14) 0.0175(10) 0.0092(9) 0.0101(8) 0.0106(10)
C28 0.0161(9) 0.0298(12) 0.0196(10) 0.0071(9) 0.0051(8) 0.0021(8)
C29 0.0161(9) 0.0220(10) 0.0132(9) 0.0041(8) 0.0032(7) 0.0015(7)
C30 0.0158(9) 0.0151(9) 0.0130(9) 0.0031(7) 0.0033(7) 0.0039(7)
C31 0.0130(8) 0.0135(9) 0.0152(9) 0.0028(7) 0.0029(7) 0.0016(6)
C32 0.0175(9) 0.0174(10) 0.0164(10) 0.0045(8) 0.0027(7) 0.0029(7)
C33 0.0224(10) 0.0216(10) 0.0218(10) 0.0106(8) 0.0055(8) 0.0060(8)
C34 0.0203(10) 0.0182(10) 0.0259(11) 0.0102(8) 0.0058(8) 0.0058(8)
C35 0.0155(9) 0.0139(8) 0.0190(9) 0.0042(7) 0.0045(7) 0.0026(7)
C36 0.0199(9) 0.0143(9) 0.0253(10) 0.0029(7) 0.0064(8) 0.0043(7)
C37 0.0217(10) 0.0168(9) 0.0234(10) -0.0010(8) 0.0048(8) 0.0030(8)
C38 0.0221(10) 0.0172(10) 0.0183(10) 0.0003(8) 0.0055(8) 0.0011(8)
C39 0.0165(9) 0.0158(9) 0.0152(9) 0.0029(8) 0.0035(7) 0.0010(7)
C40 0.0122(8) 0.0129(9) 0.0152(9) 0.0021(7) 0.0032(6) 0.0016(6)

loop_
_atom_type_symbol
_atom_type_description
_atom_type_scat_dispersion_real
_atom_type_scat_dispersion_imag
_atom_type_scat_source
C C 0.0033 0.0016 'International Tables Vol C Tables 4.2.6.8 and 6.1.1.4'
H H 0.0000 0.0000 'International Tables Vol C Tables 4.2.6.8 and 6.1.1.4'
O O 0.0106 0.0060 'International Tables Vol C Tables 4.2.6.8 and 6.1.1.4'
Si Si 0.0817 0.0704 'International Tables Vol C Tables 4.2.6.8 and 6.1.1.4'

loop_
_geom_angle_atom_site_label_1
_geom_angle_atom_site_label_2
_geom_angle_atom_site_label_3
_geom_angle
O2 Si1 O1 106.92(9)
O2 Si1 C1 113.49(9)
O1 Si1 C1 106.56(9)
O2 Si1 C11 110.88(10)
O1 Si1 C11 108.22(9)
C1 Si1 C11 110.48(10)
O3 Si2 O2 107.60(9)
O3 Si2 C31 113.65(9)
O2 Si2 C31 109.46(9)
O3 Si2 C21 106.14(10)
O2 Si2 C21 110.87(10)
C31 Si2 C21 109.09(10)
Si1 O1 H1A 123(3)
Si1 O2 Si2 168.05(12)
Si2 O3 H3A 118(3)
C2 C1 C10 118.4(2)
C2 C1 Si1 117.01(17)
C10 C1 Si1 124.55(17)
C1 C2 C3 122.2(2)
C1 C2 H2 119(2)
C3 C2 H2 119(2)
C4 C3 C2 119.4(2)
C4 C3 H3 121(2)
C2 C3 H3 120(2)
C3 C4 C5 120.9(2)
C3 C4 H4 114(2)
C5 C4 H4 125(2)
C4 C5 C6 120.9(2)
C4 C5 C10 119.7(2)
C6 C5 C10 119.4(2)
C7 C6 C5 120.8(2)
C7 C6 H6 121(2)
C5 C6 H6 118(2)
C6 C7 C8 120.2(2)
C6 C7 H7 123(2)
C8 C7 H7 117(2)
C9 C8 C7 120.1(2)
C9 C8 H8 118(2)
C7 C8 H8 121(2)
C8 C9 C10 121.4(2)
C8 C9 H9 120(2)
C10 C9 H9 119(2)
C9 C10 C5 118.1(2)
C9 C10 C1 122.5(2)
C5 C10 C1 119.4(2)
C12 C11 C20 118.2(2)
C12 C11 Si1 117.93(18)
C20 C11 Si1 123.86(17)
C11 C12 C13 121.9(2)
C11 C12 H12 122(2)
C13 C12 H12 116(2)
C14 C13 C12 120.0(2)
C14 C13 H13 126(2)
C12 C13 H13 114(2)
C13 C14 C15 120.8(2)
C13 C14 H14 118(3)
C15 C14 H14 121(3)
C14 C15 C16 121.6(2)
C14 C15 C20 119.4(2)
C16 C15 C20 119.0(2)
C17 C16 C15 121.1(2)
C17 C16 H16 120(2)
C15 C16 H16 119(2)
C16 C17 C18 120.3(2)
C16 C17 H17 122(2)
C18 C17 H17 118(2)
C19 C18 C17 120.3(2)
C19 C18 H18 118(2)
C17 C18 H18 121(2)
C18 C19 C20 120.9(2)
C18 C19 H19 121(2)
C20 C19 H19 118(2)
C19 C20 C15 118.4(2)
C19 C20 C11 122.0(2)
C15 C20 C11 119.6(2)
C22 C21 C30 118.4(2)
C22 C21 Si2 116.07(18)
C30 C21 Si2 125.48(16)
C21 C22 C23 121.8(2)
C21 C22 H22 120(2)
C23 C22 H22 118(2)
C24 C23 C22 120.0(2)
C24 C23 H23 118(2)
C22 C23 H23 122(2)
C23 C24 C25 120.7(2)
C23 C24 H24 120(2)
C25 C24 H24 119(2)
C24 C25 C26 121.4(2)
C24 C25 C30 119.2(2)
C26 C25 C30 119.3(2)
C27 C26 C25 121.1(2)
C27 C26 H26 122(2)
C25 C26 H26 116(2)
C26 C27 C28 119.9(2)
C26 C27 H27 120(3)
C28 C27 H27 121(3)
C29 C28 C27 120.5(2)
C29 C28 H28 123(3)
C27 C28 H28 117(3)
C28 C29 C30 121.3(2)
C28 C29 H29 119(2)
C30 C29 H29 119(2)
C29 C30 C25 117.9(2)
C29 C30 C21 122.3(2)
C25 C30 C21 119.8(2)
C32 C31 C40 117.5(2)
C32 C31 Si2 118.15(17)
C40 C31 Si2 124.33(17)
C31 C32 C33 122.2(2)
C31 C32 H32 122(3)
C33 C32 H32 116(2)
C34 C33 C32 120.5(2)
C34 C33 H33 117.1(18)
C32 C33 H33 122.4(18)
C33 C34 C35 120.2(2)
C33 C34 H34 123(2)
C35 C34 H34 117(2)
C34 C35 C40 119.6(2)
C34 C35 C36 120.5(2)
C40 C35 C36 119.8(2)
C37 C36 C35 120.7(2)
C37 C36 H36 121.4(19)
C35 C36 H36 117.8(19)
C36 C37 C38 120.2(2)
C36 C37 H37 123(2)
C38 C37 H37 117(2)
C39 C38 C37 120.2(2)
C39 C38 H38 117(2)
C37 C38 H38 122(2)
C38 C39 C40 121.3(2)
C38 C39 H39 116(3)
C40 C39 H39 123(3)
C35 C40 C39 117.8(2)
C35 C40 C31 119.9(2)
C39 C40 C31 122.3(2)

loop_
_geom_bond_atom_site_label_1
_geom_bond_atom_site_label_2
_geom_bond_distance
Si1 O2 1.6198(19)
Si1 O1 1.6564(17)
Si1 C1 1.863(2)
Si1 C11 1.873(2)
Si2 O3 1.6263(17)
Si2 O2 1.6312(18)
Si2 C31 1.869(2)
Si2 C21 1.873(2)
O1 H1A 0.829(14)
O3 H3A 0.834(14)
C1 C2 1.384(3)
C1 C10 1.434(3)
C2 C3 1.420(3)
C2 H2 1.01(4)
C3 C4 1.373(4)
C3 H3 1.02(4)
C4 C5 1.414(3)
C4 H4 0.95(4)
C5 C6 1.424(3)
C5 C10 1.427(3)
C6 C7 1.367(4)
C6 H6 0.98(4)
C7 C8 1.413(4)
C7 H7 0.94(4)
C8 C9 1.379(3)
C8 H8 0.96(4)
C9 C10 1.417(3)
C9 H9 0.97(4)
C11 C12 1.383(3)
C11 C20 1.439(3)
C12 C13 1.421(4)
C12 H12 0.95(4)
C13 C14 1.365(4)
C13 H13 0.92(4)
C14 C15 1.415(3)
C14 H14 0.96(4)
C15 C16 1.428(3)
C15 C20 1.429(3)
C16 C17 1.361(4)
C16 H16 0.99(4)
C17 C18 1.418(4)
C17 H17 0.92(4)
C18 C19 1.377(3)
C18 H18 0.93(4)
C19 C20 1.425(3)
C19 H19 0.93(3)
C21 C22 1.386(3)
C21 C30 1.435(3)
C22 C23 1.417(4)
C22 H22 1.02(4)
C23 C24 1.369(4)
C23 H23 1.06(4)
C24 C25 1.422(3)
C24 H24 0.90(3)
C25 C26 1.422(3)
C25 C30 1.426(3)
C26 C27 1.365(4)
C26 H26 0.96(4)
C27 C28 1.412(4)
C27 H27 1.00(5)
C28 C29 1.374(3)
C28 H28 0.93(5)
C29 C30 1.421(3)
C29 H29 1.06(4)
C31 C32 1.390(3)
C31 C40 1.441(3)
C32 C33 1.410(3)
C32 H32 0.94(4)
C33 C34 1.364(4)
C33 H33 0.98(3)
C34 C35 1.419(3)
C34 H34 0.94(4)
C35 C40 1.424(3)
C35 C36 1.424(3)
C36 C37 1.370(4)
C36 H36 0.92(3)
C37 C38 1.414(3)
C37 H37 0.98(3)
C38 C39 1.382(3)
C38 H38 1.04(4)
C39 C40 1.426(3)
C39 H39 0.93(4)

loop_
_geom_hbond_atom_site_label_D
_geom_hbond_atom_site_label_H
_geom_hbond_atom_site_label_A
_geom_hbond_distance_DH
_geom_hbond_distance_HA
_geom_hbond_distance_DA
_geom_hbond_angle_DHA
_geom_hbond_site_symmetry_A
O3 H3A O1 0.834(14) 1.899(15) 2.732(2) 177(4) 1_655

loop_
_geom_torsion_atom_site_label_1
_geom_torsion_atom_site_label_2
_geom_torsion_atom_site_label_3
_geom_torsion_atom_site_label_4
_geom_torsion
O1 Si1 O2 Si2 -156.1(7)
C1 Si1 O2 Si2 -38.9(7)
C11 Si1 O2 Si2 86.1(7)
O3 Si2 O2 Si1 -17.6(7)
C31 Si2 O2 Si1 -141.5(7)
C21 Si2 O2 Si1 98.1(7)
O2 Si1 C1 C2 126.78(17)
O1 Si1 C1 C2 -115.81(18)
C11 Si1 C1 C2 1.5(2)
O2 Si1 C1 C10 -52.9(2)
O1 Si1 C1 C10 64.55(19)
C11 Si1 C1 C10 -178.12(17)
C10 C1 C2 C3 1.2(3)
Si1 C1 C2 C3 -178.44(18)
C1 C2 C3 C4 0.3(3)
C2 C3 C4 C5 -1.0(3)
C3 C4 C5 C6 -178.7(2)
C3 C4 C5 C10 0.3(3)
C4 C5 C6 C7 178.7(2)
C10 C5 C6 C7 -0.3(3)
C5 C6 C7 C8 0.0(4)
C6 C7 C8 C9 0.3(4)
C7 C8 C9 C10 -0.5(4)
C8 C9 C10 C5 0.2(3)
C8 C9 C10 C1 -179.9(2)
C4 C5 C10 C9 -178.9(2)
C6 C5 C10 C9 0.1(3)
C4 C5 C10 C1 1.2(3)
C6 C5 C10 C1 -179.77(19)
C2 C1 C10 C9 178.1(2)
Si1 C1 C10 C9 -2.2(3)
C2 C1 C10 C5 -2.0(3)
Si1 C1 C10 C5 177.69(16)
O2 Si1 C11 C12 124.77(18)
O1 Si1 C11 C12 7.8(2)
C1 Si1 C11 C12 -108.51(19)
O2 Si1 C11 C20 -56.2(2)
O1 Si1 C11 C20 -173.18(18)
C1 Si1 C11 C20 70.5(2)
C20 C11 C12 C13 2.1(3)
Si1 C11 C12 C13 -178.78(19)
C11 C12 C13 C14 0.2(4)
C12 C13 C14 C15 -1.6(4)
C13 C14 C15 C16 -177.5(3)
C13 C14 C15 C20 0.8(4)
C14 C15 C16 C17 177.8(2)
C20 C15 C16 C17 -0.5(4)
C15 C16 C17 C18 0.1(4)
C16 C17 C18 C19 0.5(4)
C17 C18 C19 C20 -0.7(4)
C18 C19 C20 C15 0.3(3)
C18 C19 C20 C11 -179.3(2)
C14 C15 C20 C19 -178.0(2)
C16 C15 C20 C19 0.4(3)
C14 C15 C20 C11 1.6(3)
C16 C15 C20 C11 179.9(2)
C12 C11 C20 C19 176.6(2)
Si1 C11 C20 C19 -2.4(3)
C12 C11 C20 C15 -3.0(3)
Si1 C11 C20 C15 178.02(16)
O3 Si2 C21 C22 -20.7(2)
O2 Si2 C21 C22 -137.28(17)
C31 Si2 C21 C22 102.11(18)
O3 Si2 C21 C30 161.67(19)
O2 Si2 C21 C30 45.1(2)
C31 Si2 C21 C30 -75.5(2)
C30 C21 C22 C23 -1.5(3)
Si2 C21 C22 C23 -179.32(19)
C21 C22 C23 C24 -1.0(4)
C22 C23 C24 C25 2.1(4)
C23 C24 C25 C26 178.7(2)
C23 C24 C25 C30 -0.5(4)
C24 C25 C26 C27 -177.4(2)
C30 C25 C26 C27 1.7(4)
C25 C26 C27 C28 -0.7(4)
C26 C27 C28 C29 -0.1(4)
C27 C28 C29 C30 -0.2(4)
C28 C29 C30 C25 1.2(4)
C28 C29 C30 C21 -179.4(2)
C24 C25 C30 C29 177.3(2)
C26 C25 C30 C29 -1.9(3)
C24 C25 C30 C21 -2.1(3)
C26 C25 C30 C21 178.7(2)
C22 C21 C30 C29 -176.3(2)
Si2 C21 C30 C29 1.3(3)
C22 C21 C30 C25 3.1(3)
Si2 C21 C30 C25 -179.35(17)
O3 Si2 C31 C32 120.89(18)
O2 Si2 C31 C32 -118.78(18)
C21 Si2 C31 C32 2.7(2)
O3 Si2 C31 C40 -60.2(2)
O2 Si2 C31 C40 60.1(2)
C21 Si2 C31 C40 -178.44(17)
C40 C31 C32 C33 -0.4(3)
Si2 C31 C32 C33 178.51(19)
C31 C32 C33 C34 0.0(4)
C32 C33 C34 C35 0.5(4)
C33 C34 C35 C40 -0.6(3)
C33 C34 C35 C36 179.3(2)
C34 C35 C36 C37 179.3(2)
C40 C35 C36 C37 -0.8(3)
C35 C36 C37 C38 0.5(4)
C36 C37 C38 C39 0.1(4)
C37 C38 C39 C40 -0.4(3)
C34 C35 C40 C39 -179.6(2)
C36 C35 C40 C39 0.6(3)
C34 C35 C40 C31 0.1(3)
C36 C35 C40 C31 -179.77(19)
C38 C39 C40 C35 0.1(3)
C38 C39 C40 C31 -179.6(2)
C32 C31 C40 C35 0.4(3)
Si2 C31 C40 C35 -178.46(16)
C32 C31 C40 C39 -179.9(2)
Si2 C31 C40 C39 1.2(3)
